data_7056528
loop_
_publ_author_name
'Baruah, Jubaraj Bikash'
'Tarai, Arup'

_publ_section_title
;
 Competing phenol-imidazole and phenol-phenol interactions in flexible
 supramolecular environment of
 N,N'-bis(3-imidazol-1-yl-propyl)naphthalenediimide causing domain
 expansion
;
_journal_name_full 'New J. Chem.'
_journal_paper_doi 10.1039/C7NJ02322G
_journal_year 2017
_chemical_formula_moiety 'C32 H30 N6 O8'
_chemical_formula_sum 'C32 H30 N6 O8'
_chemical_formula_weight 626.62
_space_group_crystal_system triclinic
_space_group_IT_number 2
_space_group_name_Hall '-P 1'
_space_group_name_H-M_alt 'P -1'
_symmetry_space_group_name_Hall '-P 1'
_symmetry_space_group_name_H-M 'P -1'
_atom_sites_solution_hydrogens mixed
_audit_creation_method SHELXL-2014/7
_audit_update_record
;
2017-08-11 deposited with the CCDC.
2017-08-21 downloaded from the CCDC.
;
_cell_angle_alpha 110.046(12)
_cell_angle_beta 102.423(11)
_cell_angle_gamma 94.908(11)
_cell_formula_units_Z 2
_cell_length_a 9.4899(16)
_cell_length_b 13.113(2)
_cell_length_c 13.165(2)
_cell_measurement_reflns_used 1405
_cell_measurement_temperature 296(2)
_cell_measurement_theta_max 19.26
_cell_measurement_theta_min 2.35
_cell_volume 1480.2(4)
_computing_cell_refinement 'Bruker SMART'
_computing_data_collection 'Bruker SMART'
_computing_data_reduction 'Bruker SAINT'
_computing_molecular_graphics 'Bruker SHELXTL'
_computing_publication_material 'Bruker SHELXTL'
_computing_structure_refinement 'SHELXL-2014/7 (Sheldrick, 2014)'
_computing_structure_solution 'Bruker SHELXTL'
_diffrn_ambient_temperature 296(2)
_diffrn_measured_fraction_theta_full 0.979
_diffrn_measured_fraction_theta_max 0.979
_diffrn_measurement_device_type 'CCD area detector'
_diffrn_measurement_method 'phi and omega scans'
_diffrn_radiation_type MoK\a
_diffrn_radiation_wavelength 0.71073
_diffrn_reflns_av_R_equivalents 0.0425
_diffrn_reflns_av_unetI/netI 0.0484
_diffrn_reflns_Laue_measured_fraction_full 0.979
_diffrn_reflns_Laue_measured_fraction_max 0.979
_diffrn_reflns_limit_h_max 11
_diffrn_reflns_limit_h_min -11
_diffrn_reflns_limit_k_max 15
_diffrn_reflns_limit_k_min -15
_diffrn_reflns_limit_l_max 15
_diffrn_reflns_limit_l_min -14
_diffrn_reflns_number 14413
_diffrn_reflns_point_group_measured_fraction_full 0.979
_diffrn_reflns_point_group_measured_fraction_max 0.979
_diffrn_reflns_theta_full 25.050
_diffrn_reflns_theta_max 25.050
_diffrn_reflns_theta_min 1.679
_exptl_absorpt_coefficient_mu 0.103
_exptl_absorpt_correction_T_max 0.989
_exptl_absorpt_correction_T_min 0.970
_exptl_absorpt_correction_type multi-scan
_exptl_absorpt_process_details multi-scan
_exptl_crystal_colour Red
_exptl_crystal_density_diffrn 1.406
_exptl_crystal_description Block
_exptl_crystal_F_000 656
_exptl_crystal_size_max 0.32
_exptl_crystal_size_mid 0.25
_exptl_crystal_size_min 0.11
_refine_diff_density_max 0.262
_refine_diff_density_min -0.199
_refine_diff_density_rms 0.041
_refine_ls_extinction_method none
_refine_ls_goodness_of_fit_ref 1.081
_refine_ls_hydrogen_treatment mixed
_refine_ls_matrix_type full
_refine_ls_number_parameters 435
_refine_ls_number_reflns 5142
_refine_ls_number_restraints 2
_refine_ls_restrained_S_all 1.080
_refine_ls_R_factor_all 0.0942
_refine_ls_R_factor_gt 0.0501
_refine_ls_shift/su_max 0.000
_refine_ls_shift/su_mean 0.000
_refine_ls_structure_factor_coef Fsqd
_refine_ls_weighting_details 'w=1/[\s^2^(Fo^2^)+(0.0100P)^2^+0.7000P] where P=(Fo^2^+2Fc^2^)/3'
_refine_ls_weighting_scheme calc
_refine_ls_wR_factor_gt 0.0860
_refine_ls_wR_factor_ref 0.0993
_reflns_Friedel_coverage 0.000
_reflns_number_gt 2988
_reflns_number_total 5142
_reflns_threshold_expression 'I > 2\s(I)'
_cod_data_source_file c7nj02322g2.cif
_cod_data_source_block L(phi)(H2O)
_cod_original_cell_volume 1480.1(5)
_cod_database_code 7056528
_shelx_shelxl_version_number 2014/7
_shelx_space_group_comment
;
The symmetry employed for this shelxl refinement is uniquely defined
by the following loop, which should always be used as a source of
symmetry information in preference to the above space-group names.
They are only intended as comments.
;

loop_
_space_group_symop_operation_xyz
'x, y, z'
'-x, -y, -z'

loop_
_atom_site_label
_atom_site_type_symbol
_atom_site_fract_x
_atom_site_fract_y
_atom_site_fract_z
_atom_site_U_iso_or_equiv
_atom_site_adp_type
_atom_site_occupancy
_atom_site_site_symmetry_order
_atom_site_calc_flag
_atom_site_refinement_flags_posn
_atom_site_refinement_flags_adp
C2 C 0.5640(3) 0.14018(19) -0.0064(2) 0.0419(6) Uani 1 1 d . .
C7 C 0.6555(3) 0.12729(18) 0.0863(2) 0.0391(6) Uani 1 1 d . .
C6 C 0.5966(2) 0.12313(19) 0.1750(2) 0.0386(6) Uani 1 1 d . .
C1 C 0.6222(3) 0.1386(2) -0.1024(2) 0.0483(7) Uani 1 1 d . .
C12 C 0.6845(3) 0.10321(19) 0.2643(2) 0.0409(6) Uani 1 1 d . .
C5 C 0.4502(3) 0.13712(19) 0.1708(2) 0.0426(6) Uani 1 1 d . .
C8 C 0.8027(3) 0.1173(2) 0.0915(2) 0.0428(6) Uani 1 1 d . .
C14 C 0.3900(3) 0.1390(2) 0.2664(2) 0.0503(7) Uani 1 1 d . .
C10 C 0.8875(3) 0.0995(2) 0.1810(2) 0.0502(7) Uani 1 1 d . .
H10 H 0.9852 0.0933 0.1845 0.060 Uiso 1 1 calc R U
C4 C 0.3637(3) 0.1509(2) 0.0799(2) 0.0482(7) Uani 1 1 d . .
H4 H 0.2671 0.1600 0.0777 0.058 Uiso 1 1 calc R U
C3 C 0.4210(3) 0.1513(2) -0.0094(2) 0.0475(7) Uani 1 1 d . .
H3 H 0.3615 0.1592 -0.0714 0.057 Uiso 1 1 calc R U
C28 C 0.8587(3) 0.3809(2) 0.3558(2) 0.0487(7) Uani 1 1 d . .
H28 H 0.9530 0.3700 0.3824 0.058 Uiso 1 1 calc R U
C11 C 0.8273(3) 0.0909(2) 0.2665(2) 0.0487(7) Uani 1 1 d . .
H11 H 0.8845 0.0766 0.3254 0.058 Uiso 1 1 calc R U
C9 C 0.8680(3) 0.1290(2) 0.0024(2) 0.0486(7) Uani 1 1 d . .
C13 C 0.6225(3) 0.0975(2) 0.3567(2) 0.0485(7) Uani 1 1 d . .
C30 C 0.6190(3) 0.4069(2) 0.3807(2) 0.0489(7) Uani 1 1 d . .
H30 H 0.5528 0.4141 0.4245 0.059 Uiso 1 1 calc R U
N6 N 0.0217(3) 0.2750(2) 0.55787(19) 0.0601(6) Uani 1 1 d . .
C27 C 0.8168(3) 0.3905(2) 0.2528(2) 0.0489(7) Uani 1 1 d . .
C32 C 0.6769(3) 0.4067(2) 0.2118(2) 0.0490(7) Uani 1 1 d . .
H32 H 0.6493 0.4117 0.1418 0.059 Uiso 1 1 calc R U
C21 C 0.8323(3) 0.1459(2) -0.1824(2) 0.0583(8) Uani 1 1 d . .
H21A H 0.7767 0.0873 -0.2514 0.070 Uiso 1 1 calc R U
H21B H 0.9329 0.1338 -0.1683 0.070 Uiso 1 1 calc R U
C29 C 0.7582(3) 0.3878(2) 0.4187(2) 0.0476(7) Uani 1 1 d . .
C31 C 0.5796(3) 0.4152(2) 0.2768(2) 0.0486(7) Uani 1 1 d . .
C22 C 0.8285(3) 0.2559(2) -0.1974(2) 0.0620(8) Uani 1 1 d . .
H22A H 0.8687 0.2533 -0.2598 0.074 Uiso 1 1 calc R U
H22B H 0.7271 0.2648 -0.2171 0.074 Uiso 1 1 calc R U
C20 C 0.1595(3) 0.3165(2) 0.5813(2) 0.0573(8) Uani 1 1 d . .
H20 H 0.1929 0.3843 0.5791 0.069 Uiso 1 1 calc R U
C15 C 0.4258(3) 0.1309(2) 0.4535(2) 0.0607(8) Uani 1 1 d . .
H15A H 0.4692 0.0834 0.4892 0.073 Uiso 1 1 calc R U
H15B H 0.3204 0.1074 0.4301 0.073 Uiso 1 1 calc R U
C16 C 0.4646(3) 0.2517(3) 0.5374(2) 0.0651(9) Uani 1 1 d . .
H16A H 0.5703 0.2737 0.5612 0.078 Uiso 1 1 calc R U
H16B H 0.4245 0.2987 0.4996 0.078 Uiso 1 1 calc R U
C17 C 0.4083(3) 0.2698(3) 0.6385(2) 0.0648(8) Uani 1 1 d . .
H17A H 0.4441 0.2206 0.6749 0.078 Uiso 1 1 calc R U
H17B H 0.4451 0.3449 0.6911 0.078 Uiso 1 1 calc R U
C24 C 1.1588(3) 0.3665(2) 0.0251(3) 0.0619(8) Uani 1 1 d . .
H24 H 1.1246 0.3566 0.0828 0.074 Uiso 1 1 calc R U
C18 C 0.1590(3) 0.1590(2) 0.6017(2) 0.0598(8) Uani 1 1 d . .
H18 H 0.1878 0.0979 0.6155 0.072 Uiso 1 1 calc R U
C26 C 1.1610(4) 0.3814(3) -0.1325(3) 0.0736(10) Uani 1 1 d . .
H26 H 1.1331 0.3841 -0.2036 0.088 Uiso 1 1 calc R U
C25 C 1.2992(4) 0.3945(3) -0.0703(3) 0.0741(9) Uani 1 1 d . .
H25 H 1.3834 0.4080 -0.0924 0.089 Uiso 1 1 calc R U
O5 O 0.4405(2) 0.43341(18) 0.2426(2) 0.0647(6) Uani 1 1 d . .
O2 O 0.5443(2) 0.13660(16) -0.19008(16) 0.0651(6) Uani 1 1 d . .
O3 O 0.6894(2) 0.07408(17) 0.43297(17) 0.0647(6) Uani 1 1 d . .
O4 O 0.2663(2) 0.15439(18) 0.26939(17) 0.0725(6) Uani 1 1 d . .
O1 O 0.9965(2) 0.12959(17) 0.00670(17) 0.0670(6) Uani 1 1 d . .
O6 O 0.7909(2) 0.37591(19) 0.51999(18) 0.0652(6) Uani 1 1 d . .
O7 O 0.9118(3) 0.38351(19) 0.18666(19) 0.0682(6) Uani 1 1 d . .
N1 N 0.7721(2) 0.13969(17) -0.08967(18) 0.0494(6) Uani 1 1 d . .
N4 N 0.4817(2) 0.12171(17) 0.35437(19) 0.0489(6) Uani 1 1 d . .
N2 N 1.0706(2) 0.36330(18) -0.07069(19) 0.0526(6) Uani 1 1 d . .
N5 N 0.2484(2) 0.25018(18) 0.60909(18) 0.0518(6) Uani 1 1 d . .
N3 N 1.2980(3) 0.3852(2) 0.0292(2) 0.0639(7) Uani 1 1 d . .
C19 C 0.0213(3) 0.1754(3) 0.5705(2) 0.0616(8) Uani 1 1 d . .
H19 H -0.0625 0.1263 0.5590 0.074 Uiso 1 1 calc R U
O8 O 0.1859(4) 0.4124(5) 0.3140(3) 0.1647(18) Uani 1 1 d D .
C23 C 0.9108(3) 0.3556(2) -0.0968(3) 0.0625(8) Uani 1 1 d . .
H23A H 0.8863 0.4213 -0.1097 0.075 Uiso 1 1 calc R U
H23B H 0.8781 0.3543 -0.0323 0.075 Uiso 1 1 calc R U
H8A H 0.273(4) 0.424(6) 0.303(6) 0.30(4) Uiso 1 1 d D .
H8B H 0.169(2) 0.3442(11) 0.2762(16) 0.002(5) Uiso 1 1 d D .
H7 H 0.995(4) 0.383(3) 0.223(3) 0.106(15) Uiso 1 1 d . .
H5 H 0.417(4) 0.424(3) 0.174(3) 0.094(14) Uiso 1 1 d . .
H6 H 0.864(4) 0.347(3) 0.528(3) 0.116(15) Uiso 1 1 d . .

loop_
_atom_site_aniso_label
_atom_site_aniso_U_11
_atom_site_aniso_U_22
_atom_site_aniso_U_33
_atom_site_aniso_U_23
_atom_site_aniso_U_13
_atom_site_aniso_U_12
C2 0.0394(15) 0.0368(15) 0.0486(17) 0.0149(13) 0.0120(12) 0.0048(11)
C7 0.0384(14) 0.0312(14) 0.0455(16) 0.0106(12) 0.0125(12) 0.0055(11)
C6 0.0365(14) 0.0319(14) 0.0477(17) 0.0135(12) 0.0127(12) 0.0083(10)
C1 0.0486(17) 0.0417(16) 0.0523(19) 0.0159(14) 0.0131(14) 0.0030(12)
C12 0.0408(15) 0.0347(14) 0.0509(17) 0.0166(13) 0.0171(12) 0.0103(11)
C5 0.0384(14) 0.0361(15) 0.0530(18) 0.0137(13) 0.0151(13) 0.0080(11)
C8 0.0381(15) 0.0405(15) 0.0521(18) 0.0171(14) 0.0166(13) 0.0075(11)
C14 0.0441(17) 0.0480(17) 0.060(2) 0.0184(15) 0.0186(14) 0.0101(13)
C10 0.0390(15) 0.0503(17) 0.065(2) 0.0212(15) 0.0183(14) 0.0137(12)
C4 0.0376(15) 0.0468(17) 0.0594(19) 0.0177(15) 0.0127(13) 0.0113(12)
C3 0.0419(16) 0.0451(16) 0.0523(18) 0.0168(14) 0.0080(13) 0.0074(12)
C28 0.0404(15) 0.0512(17) 0.0578(19) 0.0219(15) 0.0140(13) 0.0140(12)
C11 0.0401(15) 0.0543(18) 0.0575(19) 0.0261(15) 0.0131(13) 0.0146(12)
C9 0.0457(17) 0.0433(16) 0.059(2) 0.0184(15) 0.0201(14) 0.0082(12)
C13 0.0438(16) 0.0459(17) 0.060(2) 0.0221(15) 0.0168(14) 0.0096(12)
C30 0.0462(16) 0.0498(17) 0.0565(19) 0.0216(15) 0.0204(14) 0.0115(12)
N6 0.0534(15) 0.0686(17) 0.0584(16) 0.0247(14) 0.0105(12) 0.0174(13)
C27 0.0477(16) 0.0468(17) 0.0539(19) 0.0160(14) 0.0208(14) 0.0089(12)
C32 0.0475(16) 0.0502(17) 0.0490(18) 0.0189(14) 0.0115(13) 0.0073(12)
C21 0.0582(18) 0.061(2) 0.0530(19) 0.0157(16) 0.0229(15) 0.0004(14)
C29 0.0472(16) 0.0474(17) 0.0522(19) 0.0218(14) 0.0145(13) 0.0103(12)
C31 0.0429(16) 0.0411(16) 0.060(2) 0.0181(14) 0.0103(14) 0.0071(12)
C22 0.0527(18) 0.076(2) 0.058(2) 0.0290(18) 0.0121(15) 0.0007(15)
C20 0.061(2) 0.0532(18) 0.061(2) 0.0238(16) 0.0150(15) 0.0167(15)
C15 0.0565(18) 0.072(2) 0.074(2) 0.0379(18) 0.0362(16) 0.0184(15)
C16 0.0509(18) 0.077(2) 0.065(2) 0.0230(18) 0.0201(15) 0.0006(15)
C17 0.0534(19) 0.075(2) 0.064(2) 0.0242(18) 0.0124(15) 0.0132(15)
C24 0.072(2) 0.067(2) 0.053(2) 0.0301(17) 0.0172(16) 0.0136(16)
C18 0.065(2) 0.0542(19) 0.069(2) 0.0286(16) 0.0227(16) 0.0161(15)
C26 0.068(2) 0.098(3) 0.056(2) 0.035(2) 0.0158(17) -0.0057(18)
C25 0.066(2) 0.092(3) 0.069(2) 0.035(2) 0.0228(18) 0.0019(18)
O5 0.0446(12) 0.0826(16) 0.0703(17) 0.0334(14) 0.0102(11) 0.0197(10)
O2 0.0569(13) 0.0810(15) 0.0553(13) 0.0288(12) 0.0088(10) 0.0006(10)
O3 0.0574(13) 0.0867(16) 0.0688(14) 0.0456(13) 0.0230(11) 0.0225(11)
O4 0.0450(12) 0.1045(17) 0.0839(16) 0.0410(14) 0.0325(11) 0.0294(11)
O1 0.0438(12) 0.0910(16) 0.0839(16) 0.0446(13) 0.0294(10) 0.0190(10)
O6 0.0588(14) 0.0905(17) 0.0670(15) 0.0458(13) 0.0245(11) 0.0302(12)
O7 0.0603(15) 0.0882(17) 0.0676(15) 0.0316(13) 0.0320(13) 0.0217(12)
N1 0.0480(14) 0.0521(14) 0.0500(15) 0.0185(12) 0.0180(11) 0.0068(10)
N4 0.0448(13) 0.0530(14) 0.0589(16) 0.0248(12) 0.0249(11) 0.0149(10)
N2 0.0529(14) 0.0547(15) 0.0503(15) 0.0210(12) 0.0131(12) 0.0039(11)
N5 0.0468(14) 0.0553(15) 0.0564(15) 0.0223(12) 0.0144(11) 0.0160(11)
N3 0.0598(17) 0.0690(17) 0.0655(19) 0.0292(14) 0.0140(13) 0.0133(13)
C19 0.058(2) 0.062(2) 0.066(2) 0.0243(17) 0.0209(16) 0.0078(15)
O8 0.071(2) 0.271(5) 0.104(3) 0.006(3) 0.031(2) 0.030(3)
C23 0.0560(19) 0.060(2) 0.074(2) 0.0269(17) 0.0166(16) 0.0123(15)

loop_
_atom_type_symbol
_atom_type_description
_atom_type_scat_dispersion_real
_atom_type_scat_dispersion_imag
_atom_type_scat_source
C C 0.0033 0.0016 'International Tables Vol C Tables 4.2.6.8 and 6.1.1.4'
H H 0.0000 0.0000 'International Tables Vol C Tables 4.2.6.8 and 6.1.1.4'
N N 0.0061 0.0033 'International Tables Vol C Tables 4.2.6.8 and 6.1.1.4'
O O 0.0106 0.0060 'International Tables Vol C Tables 4.2.6.8 and 6.1.1.4'

loop_
_geom_angle_atom_site_label_1
_geom_angle_atom_site_label_2
_geom_angle_atom_site_label_3
_geom_angle
C3 C2 C7 120.5(2)
C3 C2 C1 120.0(2)
C7 C2 C1 119.4(2)
C8 C7 C2 121.3(2)
C8 C7 C6 119.7(2)
C2 C7 C6 119.0(2)
C12 C6 C5 121.5(2)
C12 C6 C7 119.3(2)
C5 C6 C7 119.3(2)
O2 C1 N1 120.2(3)
O2 C1 C2 122.4(2)
N1 C1 C2 117.4(2)
C11 C12 C6 120.2(2)
C11 C12 C13 120.5(2)
C6 C12 C13 119.4(2)
C4 C5 C6 120.5(2)
C4 C5 C14 119.9(2)
C6 C5 C14 119.6(2)
C10 C8 C7 119.8(2)
C10 C8 C9 120.1(2)
C7 C8 C9 120.1(2)
O4 C14 N4 120.3(3)
O4 C14 C5 122.6(3)
N4 C14 C5 117.1(2)
C8 C10 C11 120.3(2)
C5 C4 C3 120.0(2)
C2 C3 C4 120.7(2)
C29 C28 C27 118.8(2)
C12 C11 C10 120.6(2)
O1 C9 N1 120.5(2)
O1 C9 C8 123.0(3)
N1 C9 C8 116.6(2)
O3 C13 N4 120.0(3)
O3 C13 C12 122.8(2)
N4 C13 C12 117.2(2)
C31 C30 C29 119.2(3)
C20 N6 C19 104.8(2)
O7 C27 C28 121.2(2)
O7 C27 C32 117.4(3)
C28 C27 C32 121.4(2)
C31 C32 C27 118.7(3)
N1 C21 C22 113.3(2)
O6 C29 C28 122.0(2)
O6 C29 C30 117.4(2)
C28 C29 C30 120.7(3)
O5 C31 C32 121.8(3)
O5 C31 C30 117.0(3)
C32 C31 C30 121.1(2)
C23 C22 C21 115.4(2)
N6 C20 N5 112.4(3)
N4 C15 C16 109.8(2)
C17 C16 C15 113.6(2)
N5 C17 C16 111.3(2)
N3 C24 N2 113.0(3)
C19 C18 N5 106.1(3)
C25 C26 N2 106.4(3)
C26 C25 N3 110.4(3)
C1 N1 C9 124.5(2)
C1 N1 C21 117.6(2)
C9 N1 C21 117.9(2)
C14 N4 C13 124.9(2)
C14 N4 C15 117.3(2)
C13 N4 C15 117.8(2)
C24 N2 C26 105.8(3)
C24 N2 C23 126.6(3)
C26 N2 C23 127.3(2)
C20 N5 C18 106.3(2)
C20 N5 C17 127.1(2)
C18 N5 C17 126.6(2)
C24 N3 C25 104.3(3)
C18 C19 N6 110.4(3)
N2 C23 C22 114.2(2)

loop_
_geom_bond_atom_site_label_1
_geom_bond_atom_site_label_2
_geom_bond_distance
C2 C3 1.371(3)
C2 C7 1.409(3)
C2 C1 1.479(4)
C7 C8 1.404(3)
C7 C6 1.412(3)
C6 C12 1.405(3)
C6 C5 1.409(3)
C1 O2 1.220(3)
C1 N1 1.394(3)
C12 C11 1.374(3)
C12 C13 1.482(4)
C5 C4 1.375(3)
C5 C14 1.484(4)
C8 C10 1.380(3)
C8 C9 1.484(3)
C14 O4 1.215(3)
C14 N4 1.389(3)
C10 C11 1.400(3)
C4 C3 1.398(3)
C28 C29 1.381(3)
C28 C27 1.381(4)
C9 O1 1.207(3)
C9 N1 1.408(3)
C13 O3 1.215(3)
C13 N4 1.396(3)
C30 C31 1.382(3)
C30 C29 1.384(3)
N6 C20 1.301(3)
N6 C19 1.371(3)
C27 O7 1.370(3)
C27 C32 1.384(3)
C32 C31 1.375(4)
C21 N1 1.477(3)
C21 C22 1.523(4)
C29 O6 1.368(3)
C31 O5 1.369(3)
C22 C23 1.505(4)
C20 N5 1.346(3)
C15 N4 1.482(3)
C15 C16 1.546(4)
C16 C17 1.491(4)
C17 N5 1.460(3)
C24 N3 1.309(4)
C24 N2 1.340(3)
C18 C19 1.342(4)
C18 N5 1.368(3)
C26 C25 1.350(4)
C26 N2 1.362(3)
C25 N3 1.359(4)
N2 C23 1.468(3)
